data_4033695
loop_
_publ_author_name
'Zhu, Wenju'
'Tong, Shuo'
'Zhu, Jieping'
'Wang, Mei-Xiang'

_publ_section_title
;
 Intramolecular Arylation of Tertiary Enamides through
 Pd(OAc)<sub>2</sub>-Catalyzed Dehydrogenative Cross-Coupling Reaction:
 Construction of Fused N-Heterocyclic Scaffolds and Synthesis of
 Isoindolobenzazepine Alkaloids.
;
_journal_issue 5
_journal_name_full 'The Journal of organic chemistry'
_journal_page_first 2870
_journal_page_last 2878
_journal_paper_doi 10.1021/acs.joc.9b00010
_journal_volume 84
_journal_year 2019
_chemical_formula_moiety 'C21 H21 N O7'
_chemical_formula_sum 'C21 H21 N O7'
_chemical_formula_weight 399.39
_space_group_crystal_system monoclinic
_space_group_IT_number 14
_space_group_name_Hall '-P 2yn'
_space_group_name_H-M_alt 'P 1 21/n 1'
_atom_sites_solution_hydrogens mixed
_atom_sites_solution_primary direct
_audit_creation_date 2015-07-09
_audit_creation_method
;
Olex2 1.2
(compiled 2015.01.26 svn.r3150 for OlexSys, GUI svn.r4998)
;
_cell_angle_alpha 90
_cell_angle_beta 100.924(3)
_cell_angle_gamma 90
_cell_formula_units_Z 4
_cell_length_a 8.5519(16)
_cell_length_b 13.646(3)
_cell_length_c 15.984(3)
_cell_measurement_reflns_used 6549
_cell_measurement_temperature 173.1500
_cell_measurement_theta_max 27.4795
_cell_measurement_theta_min 1.2975
_cell_volume 1831.5(6)
_computing_cell_refinement 'CrystalClear (Rigaku Inc., 2007)'
_computing_data_collection 'CrystalClear (Rigaku Inc., 2007)'
_computing_data_reduction 'CrystalClear (Rigaku Inc., 2007)'
_computing_molecular_graphics 'Olex2 (Dolomanov et al., 2009)'
_computing_publication_material 'CIFTAB (Sheldrick, 2013)'
_computing_structure_refinement 'SHELXL (Sheldrick, 2014)'
_computing_structure_solution
;
'SHELXT (Sheldrick, 2014)'
;
_diffrn_ambient_temperature 173.1500
_diffrn_detector_area_resol_mean 28.5714
_diffrn_measured_fraction_theta_full 0.998
_diffrn_measured_fraction_theta_max 0.997
_diffrn_measurement_details
;
scan:
	Number of images: 360
	           Slice: -110.0000 - 70.0000
	     Image width: 0.5000
	        Exp time: 3.0000
	   Rotation axis: Omega
	           Omega: 0.0000
	             Chi: 45.0000
	             Phi: 180.0000
	             XTD: 40.0243
	          2theta: -19.9839
scan:
	Number of images: 360
	           Slice: -110.0000 - 70.0000
	     Image width: 0.5000
	        Exp time: 3.0000
	   Rotation axis: Omega
	           Omega: 0.0000
	             Chi: 45.0000
	             Phi: 0.0000
	             XTD: 40.0243
	          2theta: -19.9839
scan:
	Number of images: 344
	           Slice: -110.0000 - 62.0000
	     Image width: 0.5000
	        Exp time: 3.0000
	   Rotation axis: Omega
	           Omega: 0.0000
	             Chi: 45.0000
	             Phi: 90.0000
	             XTD: 40.0243
	          2theta: -19.9839
;
_diffrn_measurement_device
;
Saturn724+ (2x2 bin mode)
;
_diffrn_measurement_device_details
;
AFC10: Fixed Chi 2 circle
;
_diffrn_measurement_device_type 'MM007-HF CCD(Saturn 724+)'
_diffrn_measurement_method '\w scans at fixed \c = 45\%'
_diffrn_orient_matrix_type d*Trek
_diffrn_orient_matrix_UB_11 0.0299
_diffrn_orient_matrix_UB_12 -0.0820
_diffrn_orient_matrix_UB_13 -0.0810
_diffrn_orient_matrix_UB_21 0.0621
_diffrn_orient_matrix_UB_22 0.0364
_diffrn_orient_matrix_UB_23 -0.0139
_diffrn_orient_matrix_UB_31 0.0324
_diffrn_orient_matrix_UB_32 -0.0414
_diffrn_orient_matrix_UB_33 0.0361
_diffrn_radiation_detector CCD
_diffrn_radiation_monochromator Confocal
_diffrn_radiation_type MoK\a
_diffrn_radiation_wavelength 0.71073
_diffrn_reflns_av_R_equivalents 0.0419
_diffrn_reflns_av_unetI/netI 0.0236
_diffrn_reflns_Laue_measured_fraction_full 0.998
_diffrn_reflns_Laue_measured_fraction_max 0.997
_diffrn_reflns_limit_h_max 11
_diffrn_reflns_limit_h_min -11
_diffrn_reflns_limit_k_max 17
_diffrn_reflns_limit_k_min -17
_diffrn_reflns_limit_l_max 20
_diffrn_reflns_limit_l_min -20
_diffrn_reflns_number 23539
_diffrn_reflns_point_group_measured_fraction_full 0.998
_diffrn_reflns_point_group_measured_fraction_max 0.997
_diffrn_reflns_theta_full 26.000
_diffrn_reflns_theta_max 27.479
_diffrn_reflns_theta_min 1.978
_diffrn_source 'Rotating Anode'
_diffrn_source_current 24.0000
_diffrn_source_power 1.2000
_diffrn_source_voltage 50.0000
_exptl_absorpt_coefficient_mu 0.110
_exptl_absorpt_correction_T_max 1.0000
_exptl_absorpt_correction_T_min 0.7959
_exptl_absorpt_correction_type multi-scan
_exptl_absorpt_process_details 'CrystalClear (Rigaku Inc., 2007)'
_exptl_crystal_colour Colorless
_exptl_crystal_density_diffrn 1.448
_exptl_crystal_description block
_exptl_crystal_F_000 840
_exptl_crystal_size_max 0.32
_exptl_crystal_size_mid 0.13
_exptl_crystal_size_min 0.11
_refine_diff_density_max 0.311
_refine_diff_density_min -0.176
_refine_diff_density_rms 0.047
_refine_ls_extinction_method none
_refine_ls_goodness_of_fit_ref 1.162
_refine_ls_hydrogen_treatment mixed
_refine_ls_matrix_type full
_refine_ls_number_parameters 270
_refine_ls_number_reflns 4191
_refine_ls_number_restraints 0
_refine_ls_restrained_S_all 1.162
_refine_ls_R_factor_all 0.0521
_refine_ls_R_factor_gt 0.0502
_refine_ls_shift/su_max 0.001
_refine_ls_shift/su_mean 0.000
_refine_ls_structure_factor_coef Fsqd
_refine_ls_weighting_details 'w=1/[\s^2^(Fo^2^)+(0.0495P)^2^+0.7996P] where P=(Fo^2^+2Fc^2^)/3'
_refine_ls_weighting_scheme calc
_refine_ls_wR_factor_gt 0.1190
_refine_ls_wR_factor_ref 0.1203
_reflns_Friedel_coverage 0.000
_reflns_number_gt 4076
_reflns_number_total 4191
_reflns_threshold_expression 'I > 2\s(I)'
_cod_data_source_file jo9b00010_si_002.cif
_cod_data_source_block mx3941
_cod_database_code 4033695
_shelx_space_group_comment
;
The symmetry employed for this shelxl refinement is uniquely defined
by the following loop, which should always be used as a source of
symmetry information in preference to the above space-group names.
They are only intended as comments.
;
_diffrn_number_total 4379
_olex2_refinement_description
;
1. Fixed Uiso
 At 1.2 times of:
  All C(H) groups, All C(H,H) groups
 At 1.5 times of:
  All C(H,H,H) groups
2.a Secondary CH2 refined with riding coordinates:
 C14(H14A,H14B), C15(H15A,H15B)
2.b Aromatic/amide H refined with riding coordinates:
 C5(H5), C6(H6), C16(H16), C19(H19)
2.c Idealised Me refined as rotating group:
 C1(H1A,H1B,H1C), C2(H2A,H2B,H2C), C20(H20A,H20B,H20C), C21(H21A,H21B,H21C)
;
_shelx_shelxl_version_number 2014/7
_olex2_submission_special_instructions 'No special instructions were received'

loop_
_space_group_symop_operation_xyz
'x, y, z'
'-x+1/2, y+1/2, -z+1/2'
'-x, -y, -z'
'x-1/2, -y-1/2, z-1/2'

loop_
_atom_site_label
_atom_site_type_symbol
_atom_site_fract_x
_atom_site_fract_y
_atom_site_fract_z
_atom_site_U_iso_or_equiv
_atom_site_adp_type
_atom_site_occupancy
_atom_site_site_symmetry_order
_atom_site_calc_flag
_atom_site_refinement_flags_posn
O1 O 0.26227(14) 0.44311(8) 0.35417(7) 0.0318(3) Uani 1 1 d .
O2 O -0.04419(14) 0.46508(9) 0.35800(8) 0.0350(3) Uani 1 1 d .
O3 O 0.55819(13) 0.32154(8) 0.43805(7) 0.0317(3) Uani 1 1 d .
O4 O 0.29603(13) 0.09251(8) 0.55353(8) 0.0306(3) Uani 1 1 d .
O5 O 0.23415(14) 0.19505(10) 0.69703(7) 0.0396(3) Uani 1 1 d .
O6 O 0.62381(12) 0.43785(8) 0.88362(7) 0.0285(2) Uani 1 1 d .
O7 O 0.89980(12) 0.38883(8) 0.85422(7) 0.0297(3) Uani 1 1 d .
N1 N 0.47944(14) 0.21853(9) 0.53605(8) 0.0260(3) Uani 1 1 d .
C1 C 0.3512(3) 0.52509(14) 0.38878(12) 0.0472(5) Uani 1 1 d .
H1A H 0.3914 0.5588 0.3445 0.071 Uiso 1 1 calc GR
H1B H 0.4387 0.5040 0.4319 0.071 Uiso 1 1 calc GR
H1C H 0.2843 0.5685 0.4136 0.071 Uiso 1 1 calc GR
C2 C -0.2081(2) 0.48066(14) 0.36077(12) 0.0394(4) Uani 1 1 d .
H2A H -0.2497 0.5320 0.3218 0.059 Uiso 1 1 calc GR
H2B H -0.2183 0.4991 0.4175 0.059 Uiso 1 1 calc GR
H2C H -0.2667 0.4214 0.3450 0.059 Uiso 1 1 calc GR
C3 C 0.19901(18) 0.38861(10) 0.41156(9) 0.0250(3) Uani 1 1 d .
C4 C 0.03532(18) 0.39766(11) 0.41281(10) 0.0274(3) Uani 1 1 d .
C5 C -0.03506(18) 0.33949(12) 0.46736(10) 0.0303(3) Uani 1 1 d .
H5 H -0.1434 0.3455 0.4673 0.036 Uiso 1 1 calc R
C6 C 0.05578(18) 0.27239(11) 0.52197(10) 0.0287(3) Uani 1 1 d .
H6 H 0.0091 0.2343 0.5588 0.034 Uiso 1 1 calc R
C7 C 0.21550(17) 0.26335(11) 0.52047(9) 0.0244(3) Uani 1 1 d .
C8 C 0.28644(17) 0.32082(10) 0.46585(9) 0.0242(3) Uani 1 1 d .
C9 C 0.45632(17) 0.29073(11) 0.47539(9) 0.0247(3) Uani 1 1 d .
C10 C 0.33720(17) 0.19190(11) 0.56847(9) 0.0253(3) Uani 1 1 d .
C11 C 0.35175(18) 0.20912(11) 0.66625(10) 0.0269(3) Uani 1 1 d .
C12 C 0.50178(17) 0.25038(11) 0.71656(9) 0.0248(3) Uani 1 1 d .
C13 C 0.65209(17) 0.21872(10) 0.70538(9) 0.0250(3) Uani 1 1 d .
C14 C 0.66752(19) 0.13341(11) 0.64805(10) 0.0302(3) Uani 1 1 d .
H14A H 0.5981 0.0809 0.6596 0.036 Uiso 1 1 calc R
H14B H 0.7761 0.1093 0.6606 0.036 Uiso 1 1 calc R
C15 C 0.62489(19) 0.16085(12) 0.55402(10) 0.0312(3) Uani 1 1 d .
H15A H 0.7115 0.1982 0.5384 0.037 Uiso 1 1 calc R
H15B H 0.6111 0.1016 0.5198 0.037 Uiso 1 1 calc R
C16 C 0.78704(17) 0.26396(11) 0.75179(9) 0.0257(3) Uani 1 1 d .
H16 H 0.8873 0.2435 0.7445 0.031 Uiso 1 1 calc R
C17 C 0.77454(17) 0.33885(10) 0.80852(9) 0.0243(3) Uani 1 1 d .
C18 C 0.62358(17) 0.36597(10) 0.82349(9) 0.0237(3) Uani 1 1 d .
C19 C 0.48848(17) 0.32164(11) 0.77816(9) 0.0245(3) Uani 1 1 d .
H19 H 0.3887 0.3390 0.7884 0.029 Uiso 1 1 calc R
C20 C 0.4742(2) 0.48174(14) 0.88787(12) 0.0405(4) Uani 1 1 d .
H20A H 0.4247 0.5043 0.8323 0.061 Uiso 1 1 calc GR
H20B H 0.4906 0.5362 0.9266 0.061 Uiso 1 1 calc GR
H20C H 0.4067 0.4343 0.9076 0.061 Uiso 1 1 calc GR
C21 C 1.04757(19) 0.38318(13) 0.82402(12) 0.0355(4) Uani 1 1 d .
H21A H 1.0286 0.3962 0.7639 0.053 Uiso 1 1 calc GR
H21B H 1.0920 0.3188 0.8346 0.053 Uiso 1 1 calc GR
H21C H 1.1208 0.4308 0.8533 0.053 Uiso 1 1 calc GR
H4 H 0.262(3) 0.0831(16) 0.4988(14) 0.045(6) Uiso 1 1 d .

loop_
_atom_site_aniso_label
_atom_site_aniso_U_11
_atom_site_aniso_U_22
_atom_site_aniso_U_33
_atom_site_aniso_U_23
_atom_site_aniso_U_13
_atom_site_aniso_U_12
O1 0.0379(6) 0.0320(6) 0.0272(5) 0.0023(4) 0.0105(5) -0.0093(5)
O2 0.0323(6) 0.0353(6) 0.0376(6) 0.0124(5) 0.0071(5) 0.0063(5)
O3 0.0264(5) 0.0348(6) 0.0365(6) -0.0001(5) 0.0126(5) -0.0052(4)
O4 0.0326(6) 0.0246(5) 0.0315(6) 0.0023(4) -0.0016(5) -0.0054(4)
O5 0.0294(6) 0.0575(8) 0.0325(6) 0.0025(5) 0.0072(5) -0.0143(5)
O6 0.0264(5) 0.0282(5) 0.0305(5) -0.0047(4) 0.0041(4) 0.0026(4)
O7 0.0223(5) 0.0313(6) 0.0345(6) -0.0039(4) 0.0023(4) -0.0025(4)
N1 0.0214(6) 0.0297(6) 0.0268(6) -0.0005(5) 0.0046(5) -0.0017(5)
C1 0.0660(13) 0.0368(10) 0.0381(10) 0.0064(7) 0.0083(9) -0.0207(9)
C2 0.0318(8) 0.0442(10) 0.0418(9) 0.0119(8) 0.0064(7) 0.0106(7)
C3 0.0294(7) 0.0233(7) 0.0233(7) -0.0013(5) 0.0075(6) -0.0042(6)
C4 0.0285(7) 0.0260(7) 0.0275(7) 0.0017(6) 0.0049(6) 0.0007(6)
C5 0.0221(7) 0.0346(8) 0.0349(8) 0.0043(6) 0.0073(6) 0.0003(6)
C6 0.0240(7) 0.0304(8) 0.0325(8) 0.0063(6) 0.0074(6) -0.0049(6)
C7 0.0238(7) 0.0238(7) 0.0249(7) 0.0002(5) 0.0032(5) -0.0030(5)
C8 0.0238(7) 0.0247(7) 0.0248(7) -0.0039(5) 0.0062(5) -0.0046(5)
C9 0.0247(7) 0.0242(7) 0.0253(7) -0.0040(5) 0.0046(5) -0.0044(5)
C10 0.0218(7) 0.0251(7) 0.0283(7) 0.0014(6) 0.0031(5) -0.0044(5)
C11 0.0243(7) 0.0275(7) 0.0282(7) 0.0051(6) 0.0035(6) -0.0035(6)
C12 0.0238(7) 0.0244(7) 0.0255(7) 0.0046(5) 0.0027(5) -0.0015(5)
C13 0.0269(7) 0.0212(7) 0.0260(7) 0.0032(5) 0.0023(6) 0.0026(5)
C14 0.0304(8) 0.0248(7) 0.0334(8) -0.0029(6) 0.0008(6) 0.0043(6)
C15 0.0260(7) 0.0340(8) 0.0330(8) -0.0045(6) 0.0044(6) 0.0037(6)
C16 0.0228(7) 0.0249(7) 0.0291(7) 0.0030(6) 0.0040(6) 0.0035(5)
C17 0.0235(7) 0.0231(7) 0.0251(7) 0.0033(5) 0.0016(5) -0.0003(5)
C18 0.0260(7) 0.0216(6) 0.0233(7) 0.0030(5) 0.0040(5) 0.0025(5)
C19 0.0211(7) 0.0271(7) 0.0257(7) 0.0047(6) 0.0053(5) 0.0013(5)
C20 0.0325(9) 0.0454(10) 0.0430(10) -0.0110(8) 0.0058(7) 0.0110(7)
C21 0.0241(7) 0.0401(9) 0.0428(9) -0.0016(7) 0.0073(7) -0.0067(7)

loop_
_atom_type_symbol
_atom_type_description
_atom_type_scat_dispersion_real
_atom_type_scat_dispersion_imag
_atom_type_scat_source
C C 0.0033 0.0016 'International Tables Vol C Tables 4.2.6.8 and 6.1.1.4'
H H 0.0000 0.0000 'International Tables Vol C Tables 4.2.6.8 and 6.1.1.4'
N N 0.0061 0.0033 'International Tables Vol C Tables 4.2.6.8 and 6.1.1.4'
O O 0.0106 0.0060 'International Tables Vol C Tables 4.2.6.8 and 6.1.1.4'

loop_
_geom_angle_atom_site_label_1
_geom_angle_atom_site_label_2
_geom_angle_atom_site_label_3
_geom_angle
C3 O1 C1 114.93(12)
C4 O2 C2 117.06(12)
C10 O4 H4 109.6(14)
C18 O6 C20 116.82(12)
C17 O7 C21 116.47(12)
C9 N1 C10 114.41(12)
C9 N1 C15 122.17(13)
C15 N1 C10 122.40(13)
O1 C1 H1A 109.5
O1 C1 H1B 109.5
O1 C1 H1C 109.5
H1A C1 H1B 109.5
H1A C1 H1C 109.5
H1B C1 H1C 109.5
O2 C2 H2A 109.5
O2 C2 H2B 109.5
O2 C2 H2C 109.5
H2A C2 H2B 109.5
H2A C2 H2C 109.5
H2B C2 H2C 109.5
O1 C3 C4 118.78(13)
O1 C3 C8 123.16(14)
C8 C3 C4 117.97(13)
O2 C4 C3 115.27(13)
O2 C4 C5 124.36(14)
C5 C4 C3 120.38(14)
C4 C5 H5 119.7
C6 C5 C4 120.58(14)
C6 C5 H5 119.7
C5 C6 H6 120.5
C7 C6 C5 118.99(14)
C7 C6 H6 120.5
C6 C7 C8 120.75(14)
C6 C7 C10 129.37(13)
C8 C7 C10 109.78(13)
C3 C8 C7 121.33(14)
C3 C8 C9 130.38(13)
C7 C8 C9 108.21(13)
O3 C9 N1 124.98(14)
O3 C9 C8 128.90(14)
N1 C9 C8 106.13(12)
O4 C10 N1 112.24(12)
O4 C10 C7 113.92(12)
O4 C10 C11 106.51(12)
N1 C10 C7 101.43(11)
N1 C10 C11 113.90(12)
C7 C10 C11 108.96(12)
O5 C11 C10 117.78(13)
O5 C11 C12 122.35(14)
C12 C11 C10 119.62(12)
C13 C12 C11 122.18(14)
C13 C12 C19 120.13(13)
C19 C12 C11 117.68(13)
C12 C13 C14 120.40(13)
C16 C13 C12 118.94(13)
C16 C13 C14 120.57(13)
C13 C14 H14A 109.2
C13 C14 H14B 109.2
C13 C14 C15 112.25(13)
H14A C14 H14B 107.9
C15 C14 H14A 109.2
C15 C14 H14B 109.2
N1 C15 C14 111.32(13)
N1 C15 H15A 109.4
N1 C15 H15B 109.4
C14 C15 H15A 109.4
C14 C15 H15B 109.4
H15A C15 H15B 108.0
C13 C16 H16 119.4
C17 C16 C13 121.16(13)
C17 C16 H16 119.4
O7 C17 C16 124.85(13)
O7 C17 C18 115.57(13)
C16 C17 C18 119.55(13)
O6 C18 C17 115.31(13)
O6 C18 C19 124.76(13)
C19 C18 C17 119.93(13)
C12 C19 H19 120.0
C18 C19 C12 120.02(13)
C18 C19 H19 120.0
O6 C20 H20A 109.5
O6 C20 H20B 109.5
O6 C20 H20C 109.5
H20A C20 H20B 109.5
H20A C20 H20C 109.5
H20B C20 H20C 109.5
O7 C21 H21A 109.5
O7 C21 H21B 109.5
O7 C21 H21C 109.5
H21A C21 H21B 109.5
H21A C21 H21C 109.5
H21B C21 H21C 109.5

loop_
_geom_bond_atom_site_label_1
_geom_bond_atom_site_label_2
_geom_bond_distance
O1 C1 1.406(2)
O1 C3 1.3694(17)
O2 C2 1.427(2)
O2 C4 1.3603(18)
O3 C9 1.2202(18)
O4 C10 1.4101(18)
O4 H4 0.88(2)
O5 C11 1.2158(19)
O6 C18 1.3730(18)
O6 C20 1.4256(19)
O7 C17 1.3600(18)
O7 C21 1.4377(19)
N1 C9 1.3701(19)
N1 C10 1.4557(18)
N1 C15 1.4539(19)
C1 H1A 0.9600
C1 H1B 0.9600
C1 H1C 0.9600
C2 H2A 0.9600
C2 H2B 0.9600
C2 H2C 0.9600
C3 C4 1.409(2)
C3 C8 1.386(2)
C4 C5 1.397(2)
C5 H5 0.9300
C5 C6 1.395(2)
C6 H6 0.9300
C6 C7 1.376(2)
C7 C8 1.395(2)
C7 C10 1.523(2)
C8 C9 1.489(2)
C10 C11 1.562(2)
C11 C12 1.490(2)
C12 C13 1.399(2)
C12 C19 1.404(2)
C13 C14 1.503(2)
C13 C16 1.392(2)
C14 H14A 0.9700
C14 H14B 0.9700
C14 C15 1.525(2)
C15 H15A 0.9700
C15 H15B 0.9700
C16 H16 0.9300
C16 C17 1.384(2)
C17 C18 1.406(2)
C18 C19 1.382(2)
C19 H19 0.9300
C20 H20A 0.9600
C20 H20B 0.9600
C20 H20C 0.9600
C21 H21A 0.9600
C21 H21B 0.9600
C21 H21C 0.9600

loop_
_geom_hbond_atom_site_label_D
_geom_hbond_atom_site_label_H
_geom_hbond_atom_site_label_A
_geom_hbond_distance_DH
_geom_hbond_distance_HA
_geom_hbond_distance_DA
_geom_hbond_angle_DHA
_geom_hbond_site_symmetry_A
O4 H4 O6 0.88(2) 2.01(2) 2.8636(16) 164(2) 4_565

loop_
_geom_torsion_atom_site_label_1
_geom_torsion_atom_site_label_2
_geom_torsion_atom_site_label_3
_geom_torsion_atom_site_label_4
_geom_torsion
O1 C3 C4 O2 -3.1(2)
O1 C3 C4 C5 176.63(14)
O1 C3 C8 C7 -176.82(13)
O1 C3 C8 C9 -0.6(2)
O2 C4 C5 C6 -179.66(15)
O4 C10 C11 O5 -60.71(18)
O4 C10 C11 C12 124.86(14)
O5 C11 C12 C13 142.64(16)
O5 C11 C12 C19 -35.9(2)
O6 C18 C19 C12 178.49(13)
O7 C17 C18 O6 -1.33(18)
O7 C17 C18 C19 177.93(13)
N1 C10 C11 O5 175.01(14)
N1 C10 C11 C12 0.58(19)
C1 O1 C3 C4 103.57(18)
C1 O1 C3 C8 -79.89(19)
C2 O2 C4 C3 -176.44(14)
C2 O2 C4 C5 3.9(2)
C3 C4 C5 C6 0.7(2)
C3 C8 C9 O3 1.9(3)
C3 C8 C9 N1 -177.78(14)
C4 C3 C8 C7 -0.3(2)
C4 C3 C8 C9 176.00(14)
C4 C5 C6 C7 -0.9(2)
C5 C6 C7 C8 0.6(2)
C5 C6 C7 C10 -175.45(15)
C6 C7 C8 C3 0.0(2)
C6 C7 C8 C9 -176.97(13)
C6 C7 C10 O4 57.0(2)
C6 C7 C10 N1 177.80(15)
C6 C7 C10 C11 -61.8(2)
C7 C8 C9 O3 178.55(15)
C7 C8 C9 N1 -1.15(16)
C7 C10 C11 O5 62.59(18)
C7 C10 C11 C12 -111.84(14)
C8 C3 C4 O2 -179.79(13)
C8 C3 C4 C5 -0.1(2)
C8 C7 C10 O4 -119.36(14)
C8 C7 C10 N1 1.45(15)
C8 C7 C10 C11 121.88(13)
C9 N1 C10 O4 119.68(14)
C9 N1 C10 C7 -2.30(16)
C9 N1 C10 C11 -119.18(14)
C9 N1 C15 C14 146.32(14)
C10 N1 C9 O3 -177.48(14)
C10 N1 C9 C8 2.23(16)
C10 N1 C15 C14 -45.92(19)
C10 C7 C8 C3 176.74(13)
C10 C7 C8 C9 -0.26(16)
C10 C11 C12 C13 -43.2(2)
C10 C11 C12 C19 138.30(14)
C11 C12 C13 C14 -6.6(2)
C11 C12 C13 C16 176.95(13)
C11 C12 C19 C18 -176.64(13)
C12 C13 C14 C15 75.83(18)
C12 C13 C16 C17 0.3(2)
C13 C12 C19 C18 4.8(2)
C13 C14 C15 N1 -45.22(18)
C13 C16 C17 O7 -177.85(13)
C13 C16 C17 C18 3.8(2)
C14 C13 C16 C17 -176.23(14)
C15 N1 C9 O3 -8.8(2)
C15 N1 C9 C8 170.90(13)
C15 N1 C10 O4 -48.96(18)
C15 N1 C10 C7 -170.94(13)
C15 N1 C10 C11 72.18(17)
C16 C13 C14 C15 -107.74(16)
C16 C17 C18 O6 177.14(13)
C16 C17 C18 C19 -3.6(2)
C17 C18 C19 C12 -0.7(2)
C19 C12 C13 C14 171.90(13)
C19 C12 C13 C16 -4.6(2)
C20 O6 C18 C17 167.16(14)
C20 O6 C18 C19 -12.1(2)
C21 O7 C17 C16 18.6(2)
C21 O7 C17 C18 -163.05(13)
